data_4317444
loop_
_publ_author_name
'Clare Kimblin'
'Xianhui Bu'
'Alison Butler'

_publ_section_title
;
 Modeling the Catalytic Site of Vanadium Bromoperoxidase: Synthesis and
 Structural Characterization of Intramolecularly H-bonded Vanadium(V)
 Oxoperoxo Complexes, [VO(O2)(NH2pyg2)]K and [VO(O2)(BrNH2pyg2)]K
;
_journal_name_full 'Inorganic Chemistry'
_journal_page_first 161
_journal_page_last 163
_journal_paper_doi 10.1021/ic010892j
_journal_volume 41
_journal_year 2002
_chemical_formula_sum 'C10 H12 Br K N3 O8 V'
_chemical_formula_weight 472.18
_chemical_name_systematic
;
  ?
;
_space_group_IT_number 2
_symmetry_cell_setting triclinic
_symmetry_space_group_name_Hall '-P 1'
_symmetry_space_group_name_H-M 'P -1'
_atom_sites_solution_hydrogens geom
_atom_sites_solution_primary direct
_atom_sites_solution_secondary difmap
_audit_creation_method SHELXL
_cell_angle_alpha 103.680(5)
_cell_angle_beta 102.750(5)
_cell_angle_gamma 91.286(5)
_cell_formula_units_Z 4
_cell_length_a 7.563(3)
_cell_length_b 14.446(5)
_cell_length_c 14.600(5)
_cell_measurement_temperature 293(2)
_cell_volume 1507.0(9)
_computing_structure_refinement 'SHELXL-93 (Sheldrick, 1993)'
_computing_structure_solution 'SHELXS-86 (Sheldrick, 1990)'
_diffrn_ambient_temperature 293(2)
_diffrn_radiation_monochromator graphite
_diffrn_radiation_source 'fine-focus sealed tube'
_diffrn_radiation_type MoK\a
_diffrn_radiation_wavelength 0.71073
_diffrn_reflns_av_R_equivalents 0.0528
_diffrn_reflns_av_sigmaI/netI 0.0849
_diffrn_reflns_limit_h_max 9
_diffrn_reflns_limit_h_min -9
_diffrn_reflns_limit_k_max 18
_diffrn_reflns_limit_k_min -18
_diffrn_reflns_limit_l_max 18
_diffrn_reflns_limit_l_min -18
_diffrn_reflns_number 14373
_diffrn_reflns_theta_max 26.00
_diffrn_reflns_theta_min 1.46
_exptl_absorpt_coefficient_mu 3.634
_exptl_crystal_density_diffrn 2.081
_exptl_crystal_F_000 936
_refine_diff_density_max 1.549
_refine_diff_density_min -1.095
_refine_diff_density_rms 0.165
_refine_ls_extinction_method none
_refine_ls_goodness_of_fit_all 1.048
_refine_ls_goodness_of_fit_obs 1.229
_refine_ls_matrix_type full
_refine_ls_number_parameters 449
_refine_ls_number_reflns 5872
_refine_ls_number_restraints 5
_refine_ls_restrained_S_all 1.048
_refine_ls_restrained_S_obs 1.228
_refine_ls_R_factor_all 0.0754
_refine_ls_R_factor_obs 0.0499
_refine_ls_shift/esd_max 0.160
_refine_ls_shift/esd_mean 0.008
_refine_ls_structure_factor_coef Fsqd
_refine_ls_weighting_details 'w=1/[\s^2^(Fo^2^)+(0.0600P)^2^+0.0000P] where P=(Fo^2^+2Fc^2^)/3'
_refine_ls_weighting_scheme calc
_refine_ls_wR_factor_all 0.1332
_refine_ls_wR_factor_obs 0.1227
_reflns_number_observed 3780
_reflns_number_total 5873
_reflns_observed_criterion >2sigma(I)
_cod_data_source_file ic010892j_2.cif
_cod_data_source_block datam
_cod_depositor_comments
;
The following automatic conversions were performed:

'_refine_ls_weighting_scheme' value 'calc
w=1/[\s^2^(Fo^2^)+(0.0600P)^2^+0.0000P] where P=(Fo^2^+2Fc^2^)/3' was
changed to 'calc'. New tag '_refine_ls_weighting_details' was
created. The value of the new tag was set to
'w=1/[\s^2^(Fo^2^)+(0.0600P)^2^+0.0000P] where P=(Fo^2^+2Fc^2^)/3'.

Automatic conversion script
Id: cif_fix_values 3143 2015-03-26 13:38:13Z robertas 
;
_cod_original_cell_volume 1506.9(9)
_cod_database_code 4317444

loop_
_symmetry_equiv_pos_as_xyz
'x, y, z'
'-x, -y, -z'

loop_
_atom_site_aniso_label
_atom_site_aniso_U_11
_atom_site_aniso_U_22
_atom_site_aniso_U_33
_atom_site_aniso_U_23
_atom_site_aniso_U_13
_atom_site_aniso_U_12
Br1 0.0308(4) 0.0427(5) 0.0430(5) 0.0174(4) 0.0030(3) 0.0043(3)
V1 0.0155(5) 0.0154(5) 0.0174(6) -0.0027(4) 0.0053(4) 0.0046(4)
K1 0.0272(8) 0.0272(8) 0.0541(11) 0.0005(8) 0.0049(7) 0.0033(7)
O1 0.038(3) 0.019(2) 0.044(3) 0.011(2) 0.002(2) -0.003(2)
C1 0.023(3) 0.017(3) 0.024(4) -0.005(3) 0.014(3) 0.001(3)
N1 0.027(3) 0.026(3) 0.033(4) 0.008(3) 0.000(3) -0.007(3)
C2 0.030(4) 0.019(3) 0.024(4) 0.000(3) 0.014(3) -0.002(3)
Br2 0.0339(4) 0.0362(4) 0.0361(4) 0.0160(3) 0.0212(3) 0.0097(3)
V2 0.0136(5) 0.0152(5) 0.0161(5) -0.0004(4) 0.0059(4) 0.0007(4)
K2 0.0218(7) 0.0208(7) 0.0231(8) -0.0007(6) 0.0086(6) 0.0039(6)
O2 0.023(2) 0.019(2) 0.025(2) 0.005(2) 0.006(2) 0.007(2)
N2 0.017(3) 0.017(3) 0.019(3) -0.003(2) 0.006(2) 0.001(2)
O3 0.032(2) 0.017(2) 0.019(2) -0.007(2) 0.010(2) 0.005(2)
N3 0.016(2) 0.010(2) 0.017(3) 0.000(2) 0.004(2) 0.004(2)
C3 0.032(4) 0.017(3) 0.020(3) -0.001(3) 0.012(3) 0.007(3)
O4 0.014(2) 0.022(2) 0.022(2) -0.004(2) 0.006(2) 0.005(2)
C4 0.023(3) 0.017(3) 0.019(3) -0.005(3) 0.006(3) 0.004(3)
N4 0.038(4) 0.035(4) 0.030(4) 0.011(3) 0.020(3) 0.025(3)
N5 0.017(3) 0.019(3) 0.016(3) -0.001(2) 0.005(2) 0.002(2)
O5 0.025(2) 0.017(2) 0.018(2) -0.007(2) 0.005(2) 0.004(2)
C5 0.021(3) 0.017(3) 0.015(3) -0.003(3) 0.007(3) 0.006(3)
N6 0.015(2) 0.009(2) 0.017(3) 0.000(2) 0.006(2) 0.002(2)
O6 0.026(2) 0.026(3) 0.030(3) 0.003(2) 0.012(2) 0.009(2)
C6 0.019(3) 0.020(3) 0.021(3) -0.003(3) 0.007(3) 0.002(3)
O7 0.017(2) 0.033(3) 0.027(3) 0.004(2) 0.006(2) 0.007(2)
C7 0.019(3) 0.013(3) 0.030(4) -0.003(3) 0.006(3) -0.003(2)
C8 0.031(4) 0.016(3) 0.018(3) -0.005(3) 0.005(3) 0.001(3)
O8 0.029(2) 0.017(2) 0.026(3) 0.004(2) 0.007(2) 0.007(2)
O9 0.018(2) 0.017(2) 0.025(2) 0.003(2) 0.009(2) 0.003(2)
C9 0.014(3) 0.019(3) 0.023(3) -0.001(3) 0.010(3) 0.006(2)
C10 0.026(3) 0.014(3) 0.022(4) 0.010(3) 0.007(3) 0.002(3)
O10 0.027(2) 0.016(2) 0.022(2) -0.004(2) 0.008(2) 0.000(2)
O11 0.018(2) 0.019(2) 0.020(2) -0.002(2) 0.010(2) 0.002(2)
C11 0.021(3) 0.017(3) 0.023(4) -0.002(3) 0.005(3) 0.006(3)
O12 0.022(2) 0.019(2) 0.016(2) -0.005(2) 0.006(2) -0.001(2)
C12 0.022(3) 0.016(3) 0.026(4) 0.001(3) 0.005(3) 0.006(3)
O13 0.018(2) 0.029(3) 0.025(2) 0.007(2) 0.010(2) 0.003(2)
C13 0.025(3) 0.016(3) 0.017(3) 0.002(3) 0.002(3) 0.001(3)
O14 0.016(2) 0.028(3) 0.026(3) 0.008(2) 0.010(2) 0.003(2)
C14 0.024(3) 0.016(3) 0.015(3) -0.002(3) 0.007(3) -0.002(3)
C15 0.015(3) 0.016(3) 0.015(3) -0.005(2) 0.006(2) -0.001(2)
O15 0.032(3) 0.027(3) 0.026(3) 0.005(2) 0.011(2) 0.010(2)
C16 0.018(3) 0.021(3) 0.019(3) 0.000(3) 0.009(3) -0.001(3)
O16 0.035(3) 0.032(3) 0.037(3) 0.013(2) -0.004(2) -0.006(2)
C17 0.015(3) 0.014(3) 0.022(3) -0.002(3) 0.007(3) 0.004(2)
C18 0.024(3) 0.013(3) 0.016(3) -0.004(3) 0.002(3) -0.002(3)
C19 0.013(3) 0.015(3) 0.021(3) -0.001(3) 0.006(2) -0.001(2)
C20 0.023(3) 0.007(3) 0.015(3) 0.000(2) 0.007(3) 0.002(2)

loop_
_atom_site_label
_atom_site_type_symbol
_atom_site_fract_x
_atom_site_fract_y
_atom_site_fract_z
_atom_site_U_iso_or_equiv
_atom_site_thermal_displace_type
_atom_site_occupancy
_atom_site_calc_flag
_atom_site_refinement_flags
_atom_site_disorder_group
Br1 Br -0.83397(10) 0.09788(6) 0.52183(6) 0.0385(2) Uani 1 d . .
V1 V -0.30531(13) -0.09077(7) 0.75113(7) 0.0170(2) Uani 1 d . .
K1 K -0.2150(2) 0.25501(11) 0.94084(13) 0.0385(4) Uani 1 d . .
O1 O -0.6075(6) -0.2824(3) 0.8288(3) 0.0342(12) Uani 1 d . .
C1 C -0.2418(8) 0.1105(4) 0.6960(4) 0.0217(14) Uani 1 d . .
N1 N -0.0785(7) 0.1265(4) 0.7597(4) 0.0298(13) Uani 1 d D .
C2 C -0.2873(9) 0.1708(4) 0.6337(4) 0.0241(15) Uani 1 d . .
H2 H -0.1998(9) 0.2156(4) 0.6308(4) 0.029 Uiso 1 calc R .
Br2 Br 0.35055(9) 0.60120(5) 0.51188(5) 0.0320(2) Uani 1 d . .
V2 V 0.05082(13) 0.40860(7) 0.75452(7) 0.0153(2) Uani 1 d . .
K2 K -0.6741(2) 0.24688(10) 1.00283(10) 0.0224(3) Uani 1 d . .
O2 O -0.3808(5) -0.1881(3) 0.8187(3) 0.0225(10) Uani 1 d . .
N2 N -0.3606(6) 0.0395(3) 0.6964(3) 0.0183(11) Uani 1 d . .
O3 O -0.4344(6) 0.1083(3) 0.9792(3) 0.0237(10) Uani 1 d . .
N3 N -0.5915(6) -0.0681(3) 0.7481(3) 0.0146(10) Uani 1 d . .
C3 C -0.4602(8) 0.1644(4) 0.5767(4) 0.0231(14) Uani 1 d . .
H3 H -0.4913(8) 0.2022(4) 0.5330(4) 0.028 Uiso 1 calc R .
O4 O -0.2871(5) 0.0098(3) 0.8841(3) 0.0207(9) Uani 1 d . .
C4 C -0.5887(8) 0.0973(4) 0.5875(4) 0.0212(14) Uani 1 d . .
N4 N -0.1865(8) 0.6178(4) 0.7583(4) 0.0314(14) Uani 1 d D .
N5 N 0.0494(6) 0.5394(3) 0.6991(3) 0.0176(11) Uani 1 d . .
O5 O -0.3717(5) -0.1586(3) 0.6437(3) 0.0221(10) Uani 1 d . .
C5 C -0.5377(8) 0.0376(4) 0.6461(4) 0.0182(13) Uani 1 d . .
N6 N 0.3289(6) 0.4369(3) 0.7443(3) 0.0137(10) Uani 1 d . .
O6 O -0.0820(6) -0.1331(3) 0.8022(3) 0.0270(10) Uani 1 d . .
C6 C -0.6670(8) -0.0362(4) 0.6593(4) 0.0212(14) Uani 1 d . .
H6A H -0.7821(8) -0.0093(4) 0.6636(4) 0.025 Uiso 1 calc R .
H6B H -0.6893(8) -0.0906(4) 0.6035(4) 0.025 Uiso 1 calc R .
O7 O -0.0601(5) -0.0560(3) 0.7587(3) 0.0261(10) Uani 1 d . .
C7 C -0.6779(8) -0.1626(4) 0.7420(5) 0.0219(14) Uani 1 d . .
H7A H -0.7102(8) -0.1990(4) 0.6749(5) 0.026 Uiso 1 calc R .
H7B H -0.7886(8) -0.1544(4) 0.7652(5) 0.026 Uiso 1 calc R .
C8 C -0.5513(9) -0.2165(4) 0.8015(4) 0.0235(14) Uani 1 d . .
O8 O 0.4326(6) 0.2261(3) 0.8256(3) 0.0240(10) Uani 1 d . .
O9 O 0.1914(5) 0.3118(3) 0.8186(3) 0.0194(9) Uani 1 d . .
C9 C -0.6100(7) 0.0031(4) 0.8381(4) 0.0189(13) Uani 1 d . .
H9A H -0.6763(7) 0.0550(4) 0.8195(4) 0.023 Uiso 1 calc R .
H9B H -0.6813(7) -0.0276(4) 0.8719(4) 0.023 Uiso 1 calc R .
C10 C -0.4329(8) 0.0439(4) 0.9062(4) 0.0192(13) Uani 1 d . .
O10 O 0.4047(5) 0.6012(3) 0.9837(3) 0.0228(10) Uani 1 d . .
O11 O 0.1647(5) 0.5066(3) 0.8897(3) 0.0195(9) Uani 1 d . .
C11 C -0.0737(8) 0.6079(4) 0.6977(4) 0.0210(14) Uani 1 d . .
O12 O 0.0156(5) 0.3418(3) 0.6464(3) 0.0201(9) Uani 1 d . .
C12 C -0.0865(8) 0.6664(4) 0.6330(4) 0.0219(14) Uani 1 d . .
H12 H -0.1770(8) 0.7089(4) 0.6298(4) 0.026 Uiso 1 calc R .
O13 O -0.1196(5) 0.3618(3) 0.8103(3) 0.0230(10) Uani 1 d . .
C13 C 0.0317(8) 0.6619(4) 0.5750(4) 0.0201(14) Uani 1 d . .
H13 H 0.0209(8) 0.6987(4) 0.5300(4) 0.024 Uiso 1 calc R .
O14 O -0.1824(5) 0.4394(3) 0.7691(3) 0.0224(10) Uani 1 d . .
C14 C 0.1703(8) 0.6003(4) 0.5847(4) 0.0192(13) Uani 1 d . .
C15 C 0.1777(7) 0.5416(4) 0.6447(4) 0.0162(13) Uani 1 d . .
O15 O 0.0915(6) 0.3902(3) 1.0241(3) 0.0279(10) Uani 1 d . .
C16 C 0.3190(8) 0.4712(4) 0.6559(4) 0.0196(13) Uani 1 d . .
H16A H 0.2906(8) 0.4171(4) 0.5997(4) 0.024 Uiso 1 calc R .
H16B H 0.4367(8) 0.5011(4) 0.6585(4) 0.024 Uiso 1 calc R .
O16 O 0.0333(6) 0.1215(3) 0.9904(3) 0.0361(12) Uani 1 d . .
C17 C 0.4074(8) 0.3423(4) 0.7319(4) 0.0174(13) Uani 1 d . .
H17A H 0.5392(8) 0.3513(4) 0.7479(4) 0.021 Uiso 1 calc R .
H17B H 0.3675(8) 0.3059(4) 0.6650(4) 0.021 Uiso 1 calc R .
C18 C 0.3448(8) 0.2886(4) 0.7983(4) 0.0195(13) Uani 1 d . .
C19 C 0.4369(7) 0.5061(4) 0.8328(4) 0.0170(13) Uani 1 d . .
H19A H 0.4827(7) 0.5604(4) 0.8140(4) 0.020 Uiso 1 calc R .
H19B H 0.5408(7) 0.4757(4) 0.8613(4) 0.020 Uiso 1 calc R .
C20 C 0.3285(8) 0.5419(4) 0.9089(4) 0.0151(12) Uani 1 d . .
H1A H -0.0424(59) 0.0911(30) 0.7981(31) 0.004(14) Uiso 1 d D .
H1B H 0.0157(49) 0.1640(38) 0.7694(47) 0.049(24) Uiso 1 d D .
H4A H -0.1430(91) 0.5981(51) 0.8087(33) 0.046(24) Uiso 1 d D .
H4B H -0.2391(81) 0.6688(26) 0.7714(48) 0.036(21) Uiso 1 d D .

loop_
_atom_type_symbol
_atom_type_description
_atom_type_scat_dispersion_real
_atom_type_scat_dispersion_imag
_atom_type_scat_source
C C 0.0033 0.0016 'International Tables Vol C Tables 4.2.6.8 and 6.1.1.4'
H H 0.0000 0.0000 'International Tables Vol C Tables 4.2.6.8 and 6.1.1.4'
N N 0.0061 0.0033 'International Tables Vol C Tables 4.2.6.8 and 6.1.1.4'
O O 0.0106 0.0060 'International Tables Vol C Tables 4.2.6.8 and 6.1.1.4'
K K 0.2009 0.2494 'International Tables Vol C Tables 4.2.6.8 and 6.1.1.4'
V V 0.3005 0.5294 'International Tables Vol C Tables 4.2.6.8 and 6.1.1.4'
Br Br -0.2901 2.4595 'International Tables Vol C Tables 4.2.6.8 and 6.1.1.4'

loop_
_geom_angle_atom_site_label_1
_geom_angle_atom_site_label_2
_geom_angle_atom_site_label_3
_geom_angle
_geom_angle_site_symmetry_1
_geom_angle_site_symmetry_3
_geom_angle_publ_flag
O5 V1 O6 105.0(2) . . ?
O5 V1 O7 103.1(2) . . ?
O6 V1 O7 44.8(2) . . ?
O5 V1 O2 95.1(2) . . ?
O6 V1 O2 78.0(2) . . ?
O7 V1 O2 122.5(2) . . ?
O5 V1 O4 165.1(2) . . ?
O6 V1 O4 89.8(2) . . ?
O7 V1 O4 88.9(2) . . ?
O2 V1 O4 85.5(2) . . ?
O5 V1 N3 87.6(2) . . ?
O6 V1 N3 152.4(2) . . ?
O7 V1 N3 156.4(2) . . ?
O2 V1 N3 76.5(2) . . ?
O4 V1 N3 78.1(2) . . ?
O5 V1 N2 91.4(2) . . ?
O6 V1 N2 128.9(2) . . ?
O7 V1 N2 84.6(2) . . ?
O2 V1 N2 149.4(2) . . ?
O4 V1 N2 80.8(2) . . ?
N3 V1 N2 74.0(2) . . ?
O10 K1 O8 72.53(13) 2_567 1_455 ?
O10 K1 O16 143.2(2) 2_567 . ?
O8 K1 O16 130.28(14) 1_455 . ?
O10 K1 O15 84.50(13) 2_567 . ?
O8 K1 O15 144.26(13) 1_455 . ?
O16 K1 O15 84.06(13) . . ?
O10 K1 O3 93.93(13) 2_567 . ?
O8 K1 O3 67.00(12) 1_455 . ?
O16 K1 O3 75.53(13) . . ?
O15 K1 O3 143.44(13) . . ?
O10 K1 O13 91.17(13) 2_567 . ?
O8 K1 O13 87.78(13) 1_455 . ?
O16 K1 O13 115.07(14) . . ?
O15 K1 O13 65.22(12) . . ?
O3 K1 O13 151.26(13) . . ?
O10 K1 N1 150.95(15) 2_567 . ?
O8 K1 N1 88.71(14) 1_455 . ?
O16 K1 N1 65.66(15) . . ?
O15 K1 N1 99.77(14) . . ?
O3 K1 N1 98.95(14) . . ?
O13 K1 N1 65.54(14) . . ?
O10 K1 C10 111.38(15) 2_567 . ?
O8 K1 C10 63.26(14) 1_455 . ?
O16 K1 C10 69.71(14) . . ?
O15 K1 C10 152.45(14) . . ?
O3 K1 C10 21.77(13) . . ?
O13 K1 C10 133.43(15) . . ?
N1 K1 C10 77.47(15) . . ?
O10 K1 C20 18.12(13) 2_567 2_567 ?
O8 K1 C20 90.64(14) 1_455 2_567 ?
O16 K1 C20 128.55(15) . 2_567 ?
O15 K1 C20 69.00(13) . 2_567 ?
O3 K1 C20 100.76(13) . 2_567 ?
O13 K1 C20 92.74(13) . 2_567 ?
N1 K1 C20 158.28(15) . 2_567 ?
C10 K1 C20 121.24(15) . 2_567 ?
O10 K1 K2 49.82(9) 2_567 . ?
O8 K1 K2 48.15(9) 1_455 . ?
O16 K1 K2 118.93(11) . . ?
O15 K1 K2 130.13(10) . . ?
O3 K1 K2 46.18(9) . . ?
O13 K1 K2 124.75(9) . . ?
N1 K1 K2 129.65(11) . . ?
C10 K1 K2 61.57(11) . . ?
C20 K1 K2 62.16(10) 2_567 . ?
O10 K1 K2 126.42(10) 2_567 1_655 ?
O8 K1 K2 157.00(11) 1_455 1_655 ?
O16 K1 K2 43.89(10) . 1_655 ?
O15 K1 K2 43.64(9) . 1_655 ?
O3 K1 K2 118.64(10) . 1_655 ?
O13 K1 K2 79.61(9) . 1_655 ?
N1 K1 K2 68.59(10) . 1_655 ?
C10 K1 K2 112.84(11) . 1_655 ?
C20 K1 K2 108.98(11) 2_567 1_655 ?
K2 K1 K2 152.66(7) . 1_655 ?
C8 O1 K2 93.1(4) . 2_457 ?
N1 C1 N2 119.7(6) . . ?
N1 C1 C2 119.0(6) . . ?
N2 C1 C2 121.3(6) . . ?
C1 N1 K1 96.6(4) . . ?
C1 N1 H1A 123.0(32) . . ?
K1 N1 H1A 84.4(37) . . ?
C1 N1 H1B 134.7(34) . . ?
K1 N1 H1B 93.2(52) . . ?
H1A N1 H1B 101.9(24) . . ?
C3 C2 C1 120.6(6) . . ?
C3 C2 H2 119.7(4) . . ?
C1 C2 H2 119.7(4) . . ?
O12 V2 O13 105.3(2) . . ?
O12 V2 O14 103.8(2) . . ?
O13 V2 O14 45.2(2) . . ?
O12 V2 O9 94.9(2) . . ?
O13 V2 O9 77.8(2) . . ?
O14 V2 O9 122.7(2) . . ?
O12 V2 O11 164.7(2) . . ?
O13 V2 O11 89.4(2) . . ?
O14 V2 O11 89.6(2) . . ?
O9 V2 O11 83.8(2) . . ?
O12 V2 N6 87.2(2) . . ?
O13 V2 N6 152.2(2) . . ?
O14 V2 N6 156.0(2) . . ?
O9 V2 N6 76.5(2) . . ?
O11 V2 N6 77.6(2) . . ?
O12 V2 N5 91.0(2) . . ?
O13 V2 N5 128.7(2) . . ?
O14 V2 N5 84.0(2) . . ?
O9 V2 N5 150.0(2) . . ?
O11 V2 N5 82.9(2) . . ?
N6 V2 N5 74.4(2) . . ?
O3 K2 O15 178.06(13) . 1_455 ?
O3 K2 O16 95.11(14) . 1_455 ?
O15 K2 O16 86.63(14) 1_455 1_455 ?
O3 K2 O1 71.51(13) . 2_457 ?
O15 K2 O1 108.44(14) 1_455 2_457 ?
O16 K2 O1 117.66(14) 1_455 2_457 ?
O3 K2 O8 68.43(12) . 1_455 ?
O15 K2 O8 110.08(13) 1_455 1_455 ?
O16 K2 O8 113.31(14) 1_455 1_455 ?
O1 K2 O8 116.35(14) 2_457 1_455 ?
O3 K2 O2 77.12(12) . 2_457 ?
O15 K2 O2 104.28(13) 1_455 2_457 ?
O16 K2 O2 71.81(13) 1_455 2_457 ?
O1 K2 O2 45.93(12) 2_457 2_457 ?
O8 K2 O2 145.42(13) 1_455 2_457 ?
O3 K2 O10 93.00(13) . 2_567 ?
O15 K2 O10 85.25(13) 1_455 2_567 ?
O16 K2 O10 171.84(14) 1_455 2_567 ?
O1 K2 O10 65.94(13) 2_457 2_567 ?
O8 K2 O10 69.04(12) 1_455 2_567 ?
O2 K2 O10 111.01(13) 2_457 2_567 ?
O3 K2 O9 111.71(12) . 1_455 ?
O15 K2 O9 67.08(12) 1_455 1_455 ?
O16 K2 O9 99.71(13) 1_455 1_455 ?
O1 K2 O9 142.34(13) 2_457 1_455 ?
O8 K2 O9 44.47(11) 1_455 1_455 ?
O2 K2 O9 168.69(12) 2_457 1_455 ?
O10 K2 O9 76.39(11) 2_567 1_455 ?
O3 K2 C8 66.75(15) . 2_457 ?
O15 K2 C8 114.0(2) 1_455 2_457 ?
O16 K2 C8 95.2(2) 1_455 2_457 ?
O1 K2 C8 22.93(14) 2_457 2_457 ?
O8 K2 C8 128.3(2) 1_455 2_457 ?
O2 K2 C8 24.54(14) 2_457 2_457 ?
O10 K2 C8 88.82(15) 2_567 2_457 ?
O9 K2 C8 165.11(15) 1_455 2_457 ?
O3 K2 C18 90.60(14) . 1_455 ?
O15 K2 C18 87.91(14) 1_455 1_455 ?
O16 K2 C18 113.34(15) 1_455 1_455 ?
O1 K2 C18 126.89(15) 2_457 1_455 ?
O8 K2 C18 22.17(13) 1_455 1_455 ?
O2 K2 C18 167.24(14) 2_457 1_455 ?
O10 K2 C18 65.63(13) 2_567 1_455 ?
O9 K2 C18 23.64(12) 1_455 1_455 ?
C8 K2 C18 145.4(2) 2_457 1_455 ?
O3 K2 K1 49.56(9) . . ?
O15 K2 K1 128.53(10) 1_455 . ?
O16 K2 K1 142.00(12) 1_455 . ?
O1 K2 K1 69.23(11) 2_457 . ?
O8 K2 K1 47.12(9) 1_455 . ?
O2 K2 K1 106.68(9) 2_457 . ?
O10 K2 K1 45.48(9) 2_567 . ?
O9 K2 K1 84.62(8) 1_455 . ?
C8 K2 K1 83.73(13) 2_457 . ?
C18 K2 K1 61.78(11) 1_455 . ?
O3 K2 K1 136.01(10) . 1_455 ?
O15 K2 K1 45.32(10) 1_455 1_455 ?
O16 K2 K1 44.95(10) 1_455 1_455 ?
O1 K2 K1 136.49(11) 2_457 1_455 ?
O8 K2 K1 106.38(10) 1_455 1_455 ?
O2 K2 K1 100.27(9) 2_457 1_455 ?
O10 K2 K1 127.13(10) 2_567 1_455 ?
O9 K2 K1 68.51(8) 1_455 1_455 ?
C8 K2 K1 123.60(13) 2_457 1_455 ?
C18 K2 K1 90.94(11) 1_455 1_455 ?
K1 K2 K1 152.66(7) . 1_455 ?
C8 O2 V1 119.1(4) . . ?
C8 O2 K2 88.4(3) . 2_457 ?
V1 O2 K2 145.7(2) . 2_457 ?
C1 N2 C5 118.2(5) . . ?
C1 N2 V1 128.8(4) . . ?
C5 N2 V1 112.4(4) . . ?
C10 O3 K2 128.9(4) . . ?
C10 O3 K1 98.4(3) . . ?
K2 O3 K1 84.26(12) . . ?
C7 N3 C6 110.3(4) . . ?
C7 N3 C9 110.9(5) . . ?
C6 N3 C9 112.2(4) . . ?
C7 N3 V1 105.3(3) . . ?
C6 N3 V1 107.1(3) . . ?
C9 N3 V1 110.8(3) . . ?
C2 C3 C4 116.8(6) . . ?
C2 C3 H3 121.6(4) . . ?
C4 C3 H3 121.6(4) . . ?
C10 O4 V1 119.7(4) . . ?
C5 C4 C3 120.8(6) . . ?
C5 C4 Br1 121.6(5) . . ?
C3 C4 Br1 117.6(5) . . ?
C11 N4 H4A 112.1(51) . . ?
C11 N4 H4B 120.6(47) . . ?
H4A N4 H4B 112.2(70) . . ?
C11 N5 C15 116.4(5) . . ?
C11 N5 V2 130.1(4) . . ?
C15 N5 V2 112.6(4) . . ?
C4 C5 N2 121.5(5) . . ?
C4 C5 C6 123.3(5) . . ?
N2 C5 C6 115.2(5) . . ?
C16 N6 C19 112.2(4) . . ?
C16 N6 C17 109.2(4) . . ?
C19 N6 C17 110.6(4) . . ?
C16 N6 V2 107.3(3) . . ?
C19 N6 V2 112.0(3) . . ?
C17 N6 V2 105.2(3) . . ?
O7 O6 V1 68.2(2) . . ?
N3 C6 C5 110.8(5) . . ?
N3 C6 H6A 109.5(3) . . ?
C5 C6 H6A 109.5(3) . . ?
N3 C6 H6B 109.5(3) . . ?
C5 C6 H6B 109.5(3) . . ?
H6A C6 H6B 108.1 . . ?
O6 O7 V1 67.0(2) . . ?
N3 C7 C8 110.7(5) . . ?
N3 C7 H7A 109.5(3) . . ?
C8 C7 H7A 109.5(3) . . ?
N3 C7 H7B 109.5(3) . . ?
C8 C7 H7B 109.5(3) . . ?
H7A C7 H7B 108.1 . . ?
O1 C8 O2 123.9(6) . . ?
O1 C8 C7 121.6(6) . . ?
O2 C8 C7 114.4(5) . . ?
O1 C8 K2 64.0(4) . 2_457 ?
O2 C8 K2 67.1(3) . 2_457 ?
C7 C8 K2 152.9(4) . 2_457 ?
C18 O8 K1 125.0(4) . 1_655 ?
C18 O8 K2 96.9(4) . 1_655 ?
K1 O8 K2 84.73(13) 1_655 1_655 ?
C18 O9 V2 118.8(4) . . ?
C18 O9 K2 86.3(3) . 1_655 ?
V2 O9 K2 147.1(2) . 1_655 ?
C10 C9 N3 114.1(5) . . ?
C10 C9 H9A 108.7(3) . . ?
N3 C9 H9A 108.7(3) . . ?
C10 C9 H9B 108.7(3) . . ?
N3 C9 H9B 108.7(3) . . ?
H9A C9 H9B 107.6 . . ?
O3 C10 O4 124.3(6) . . ?
O3 C10 C9 118.5(5) . . ?
O4 C10 C9 117.2(5) . . ?
O3 C10 K1 59.9(3) . . ?
O4 C10 K1 84.9(3) . . ?
C9 C10 K1 128.8(4) . . ?
C20 O10 K1 118.7(4) . 2_567 ?
C20 O10 K2 125.5(4) . 2_567 ?
K1 O10 K2 84.70(12) 2_567 2_567 ?
C20 O11 V2 120.3(3) . . ?
N4 C11 N5 119.5(6) . . ?
N4 C11 C12 119.3(5) . . ?
N5 C11 C12 121.2(5) . . ?
C13 C12 C11 120.6(6) . . ?
C13 C12 H12 119.7(4) . . ?
C11 C12 H12 119.7(3) . . ?
O14 O13 V2 67.8(2) . . ?
O14 O13 K1 138.9(3) . . ?
V2 O13 K1 151.0(2) . . ?
C12 C13 C14 118.1(6) . . ?
C12 C13 H13 121.0(4) . . ?
C14 C13 H13 121.0(3) . . ?
O13 O14 V2 67.0(2) . . ?
C15 C14 C13 120.9(5) . . ?
C15 C14 Br2 120.5(5) . . ?
C13 C14 Br2 118.6(4) . . ?
C14 C15 N5 122.1(5) . . ?
C14 C15 C16 123.6(5) . . ?
N5 C15 C16 114.3(5) . . ?
K2 O15 K1 91.05(13) 1_655 . ?
N6 C16 C15 112.0(5) . . ?
N6 C16 H16A 109.2(3) . . ?
C15 C16 H16A 109.2(3) . . ?
N6 C16 H16B 109.2(3) . . ?
C15 C16 H16B 109.2(3) . . ?
H16A C16 H16B 107.9 . . ?
K2 O16 K1 91.15(14) 1_655 . ?
N6 C17 C18 108.9(4) . . ?
N6 C17 H17A 109.9(3) . . ?
C18 C17 H17A 109.9(3) . . ?
N6 C17 H17B 109.9(3) . . ?
C18 C17 H17B 109.9(3) . . ?
H17A C17 H17B 108.3 . . ?
O8 C18 O9 124.5(6) . . ?
O8 C18 C17 120.9(5) . . ?
O9 C18 C17 114.6(5) . . ?
O8 C18 K2 60.9(3) . 1_655 ?
O9 C18 K2 70.1(3) . 1_655 ?
C17 C18 K2 155.7(4) . 1_655 ?
N6 C19 C20 113.4(4) . . ?
N6 C19 H19A 108.9(3) . . ?
C20 C19 H19A 108.9(3) . . ?
N6 C19 H19B 108.9(3) . . ?
C20 C19 H19B 108.9(3) . . ?
H19A C19 H19B 107.7 . . ?
O10 C20 O11 125.1(5) . . ?
O10 C20 C19 118.4(5) . . ?
O11 C20 C19 116.5(5) . . ?
O10 C20 K1 43.1(3) . 2_567 ?
O11 C20 K1 89.6(3) . 2_567 ?
C19 C20 K1 144.2(4) . 2_567 ?

loop_
_geom_bond_atom_site_label_1
_geom_bond_atom_site_label_2
_geom_bond_distance
_geom_bond_site_symmetry_2
_geom_bond_publ_flag
Br1 C4 1.892(6) . ?
V1 O5 1.605(4) . ?
V1 O6 1.868(4) . ?
V1 O7 1.883(4) . ?
V1 O2 2.036(4) . ?
V1 O4 2.106(4) . ?
V1 N3 2.189(5) . ?
V1 N2 2.227(5) . ?
K1 O10 2.708(4) 2_567 ?
K1 O8 2.783(5) 1_455 ?
K1 O16 2.827(5) . ?
K1 O15 2.845(5) . ?
K1 O3 2.893(4) . ?
K1 O13 2.912(4) . ?
K1 N1 3.237(6) . ?
K1 C10 3.309(6) . ?
K1 C20 3.473(6) 2_567 ?
K1 K2 3.782(2) . ?
K1 K2 4.001(2) 1_655 ?
O1 C8 1.217(7) . ?
O1 K2 2.808(5) 2_457 ?
C1 N1 1.349(8) . ?
C1 N2 1.350(7) . ?
C1 C2 1.399(9) . ?
N1 H1A 0.853(10) . ?
N1 H1B 0.850(10) . ?
C2 C3 1.374(9) . ?
C2 H2 0.93 . ?
Br2 C14 1.907(6) . ?
V2 O12 1.605(4) . ?
V2 O13 1.861(4) . ?
V2 O14 1.873(4) . ?
V2 O9 2.052(4) . ?
V2 O11 2.125(4) . ?
V2 N6 2.177(5) . ?
V2 N5 2.223(5) . ?
K2 O3 2.743(4) . ?
K2 O15 2.762(4) 1_455 ?
K2 O16 2.775(5) 1_455 ?
K2 O1 2.808(5) 2_457 ?
K2 O8 2.829(4) 1_455 ?
K2 O2 2.875(4) 2_457 ?
K2 O10 2.902(4) 2_567 ?
K2 O9 3.029(4) 1_455 ?
K2 C8 3.120(7) 2_457 ?
K2 C18 3.214(6) 1_455 ?
K2 K1 4.001(2) 1_455 ?
O2 C8 1.296(7) . ?
O2 K2 2.875(4) 2_457 ?
N2 C5 1.374(7) . ?
O3 C10 1.241(7) . ?
N3 C7 1.474(7) . ?
N3 C6 1.480(7) . ?
N3 C9 1.501(7) . ?
C3 C4 1.417(8) . ?
C3 H3 0.93 . ?
O4 C10 1.292(7) . ?
C4 C5 1.357(8) . ?
N4 C11 1.346(8) . ?
N4 H4A 0.852(10) . ?
N4 H4B 0.848(10) . ?
N5 C11 1.374(7) . ?
N5 C15 1.387(7) . ?
C5 C6 1.504(8) . ?
N6 C16 1.476(7) . ?
N6 C19 1.490(7) . ?
N6 C17 1.489(7) . ?
O6 O7 1.430(6) . ?
C6 H6A 0.97 . ?
C6 H6B 0.97 . ?
C7 C8 1.506(9) . ?
C7 H7A 0.97 . ?
C7 H7B 0.97 . ?
C8 K2 3.120(7) 2_457 ?
O8 C18 1.222(7) . ?
O8 K1 2.783(4) 1_655 ?
O8 K2 2.829(4) 1_655 ?
O9 C18 1.292(7) . ?
O9 K2 3.029(4) 1_655 ?
C9 C10 1.493(8) . ?
C9 H9A 0.97 . ?
C9 H9B 0.97 . ?
O10 C20 1.232(7) . ?
O10 K1 2.708(4) 2_567 ?
O10 K2 2.902(4) 2_567 ?
O11 C20 1.274(7) . ?
C11 C12 1.400(8) . ?
C12 C13 1.353(8) . ?
C12 H12 0.93 . ?
O13 O14 1.435(6) . ?
C13 C14 1.394(8) . ?
C13 H13 0.93 . ?
C14 C15 1.351(8) . ?
C15 C16 1.501(8) . ?
O15 K2 2.762(4) 1_655 ?
C16 H16A 0.97 . ?
C16 H16B 0.97 . ?
O16 K2 2.775(5) 1_655 ?
C17 C18 1.520(8) . ?
C17 H17A 0.97 . ?
C17 H17B 0.97 . ?
C18 K2 3.214(6) 1_655 ?
C19 C20 1.524(8) . ?
C19 H19A 0.97 . ?
C19 H19B 0.97 . ?
C20 K1 3.473(6) 2_567 ?
